data_1505142
loop_
_publ_author_name
'Furukawa, Daisuke'
'Matsumoto, Akikazu'

_publ_section_title
;
 Reaction Mechanism Based on X-ray Crystal Structure Analysis during the
 Solid-State Polymerization of Muconic Esters
;
_journal_issue 17
_journal_name_full Macromolecules
_journal_page_first 6048
_journal_paper_doi 10.1021/ma070802f
_journal_volume 40
_journal_year 2007
_chemical_formula_moiety 'C22 H22 O6'
_chemical_formula_sum 'C22 H22 O6'
_chemical_formula_weight 382.40
_chemical_name_systematic
; 
 ? 
;
_space_group_IT_number 15
_symmetry_cell_setting monoclinic
_symmetry_space_group_name_Hall '-C 2yc'
_symmetry_space_group_name_H-M 'C 1 2/c 1'
_atom_sites_solution_hydrogens geom
_atom_sites_solution_primary direct
_atom_sites_solution_secondary difmap
_audit_creation_method SHELXL-97
_cell_angle_alpha 90.00
_cell_angle_beta 98.352(5)
_cell_angle_gamma 90.00
_cell_formula_units_Z 4
_cell_length_a 34.714(4)
_cell_length_b 5.7047(5)
_cell_length_c 9.4233(9)
_cell_measurement_reflns_used 7955
_cell_measurement_temperature 123(2)
_cell_measurement_theta_max 27.4
_cell_measurement_theta_min 4.2
_cell_volume 1846.3(3)
_computing_cell_refinement PROCESS-AUTO
_computing_data_collection PROCESS-AUTO
_computing_data_reduction CrystalStructure
_computing_publication_material 'CrystalStructure 3.8'
_computing_structure_refinement 'SHELXL-97 (Sheldrick, 1997)'
_computing_structure_solution SIR92
_diffrn_ambient_temperature 296(2)
_diffrn_detector_area_resol_mean 10.00
_diffrn_measured_fraction_theta_full 0.999
_diffrn_measured_fraction_theta_max 0.999
_diffrn_measurement_device_type 'Rigaku RAXIS-RAPID'
_diffrn_measurement_method \w
_diffrn_radiation_monochromator graphite
_diffrn_radiation_source 'fine-focus sealed tube'
_diffrn_radiation_type MoK\a
_diffrn_radiation_wavelength 0.71075
_diffrn_reflns_av_R_equivalents 0.0354
_diffrn_reflns_av_sigmaI/netI 0.0244
_diffrn_reflns_limit_h_max 44
_diffrn_reflns_limit_h_min -44
_diffrn_reflns_limit_k_max 7
_diffrn_reflns_limit_k_min -7
_diffrn_reflns_limit_l_max 11
_diffrn_reflns_limit_l_min -12
_diffrn_reflns_number 8221
_diffrn_reflns_theta_full 27.48
_diffrn_reflns_theta_max 27.48
_diffrn_reflns_theta_min 3.56
_exptl_absorpt_coefficient_mu 0.100
_exptl_absorpt_correction_T_max 0.9901
_exptl_absorpt_correction_T_min 0.9517
_exptl_absorpt_correction_type none
_exptl_crystal_colour colorless
_exptl_crystal_density_diffrn 1.376
_exptl_crystal_density_method 'not measured'
_exptl_crystal_description block
_exptl_crystal_F_000 808
_exptl_crystal_size_max 0.50
_exptl_crystal_size_mid 0.40
_exptl_crystal_size_min 0.10
_refine_diff_density_max 0.245
_refine_diff_density_min -0.299
_refine_diff_density_rms 0.057
_refine_ls_extinction_method none
_refine_ls_goodness_of_fit_ref 1.093
_refine_ls_hydrogen_treatment constr
_refine_ls_matrix_type full
_refine_ls_number_parameters 129
_refine_ls_number_reflns 2125
_refine_ls_number_restraints 0
_refine_ls_restrained_S_all 1.093
_refine_ls_R_factor_all 0.0448
_refine_ls_R_factor_gt 0.0401
_refine_ls_shift/su_max 0.000
_refine_ls_shift/su_mean 0.000
_refine_ls_structure_factor_coef Fsqd
_refine_ls_weighting_details 'calc w=1/[\s^2^(Fo^2^)+(0.0565P)^2^+1.1101P] where P=(Fo^2^+2Fc^2^)/3'
_refine_ls_weighting_scheme calc
_refine_ls_wR_factor_gt 0.1066
_refine_ls_wR_factor_ref 0.1094
_reflns_number_gt 1890
_reflns_number_total 2125
_reflns_threshold_expression >2sigma(I)
_cod_data_source_file ma070802fsi20070626_070108.cif
_cod_data_source_block poly(ZZ-MeO)
_cod_database_code 1505142

loop_
_symmetry_equiv_pos_as_xyz
'x, y, z'
'-x, y, -z+1/2'
'x+1/2, y+1/2, z'
'-x+1/2, y+1/2, -z+1/2'
'-x, -y, -z'
'x, -y, z-1/2'
'-x+1/2, -y+1/2, -z'
'x+1/2, -y+1/2, z-1/2'

loop_
_atom_site_label
_atom_site_type_symbol
_atom_site_fract_x
_atom_site_fract_y
_atom_site_fract_z
_atom_site_U_iso_or_equiv
_atom_site_adp_type
_atom_site_occupancy
_atom_site_symmetry_multiplicity
_atom_site_calc_flag
_atom_site_refinement_flags
O1 O 0.03934(3) 0.48376(17) 0.18514(10) 0.0327(3) Uani 1 1 d .
O2 O 0.07193(2) 0.24131(14) 0.34733(8) 0.0213(2) Uani 1 1 d .
O3 O 0.21649(2) 0.19052(16) 0.84693(9) 0.0245(2) Uani 1 1 d .
C1 C 0.00052(3) 0.0926(2) 0.04250(11) 0.0181(2) Uani 1 1 d .
H1 H -0.0090 0.2343 0.0033 0.022 Uiso 1 1 calc R
C2 C 0.01656(3) 0.08465(19) 0.20052(11) 0.0173(2) Uani 1 1 d .
H2 H 0.0319 -0.0593 0.2193 0.021 Uiso 1 1 calc R
C3 C 0.04330(3) 0.2926(2) 0.23987(11) 0.0189(2) Uani 1 1 d .
C4 C 0.09490(4) 0.4408(2) 0.40414(13) 0.0240(3) Uani 1 1 d .
H3 H 0.0783 0.5555 0.4413 0.029 Uiso 1 1 calc R
H4 H 0.1068 0.5143 0.3285 0.029 Uiso 1 1 calc R
C5 C 0.12594(3) 0.3598(2) 0.52228(11) 0.0201(3) Uani 1 1 d .
C6 C 0.12291(4) 0.1582(2) 0.60267(12) 0.0220(3) Uani 1 1 d .
H5 H 0.1009 0.0644 0.5828 0.026 Uiso 1 1 calc R
C7 C 0.15246(3) 0.0942(2) 0.71299(12) 0.0214(3) Uani 1 1 d .
H6 H 0.1501 -0.0415 0.7658 0.026 Uiso 1 1 calc R
C8 C 0.18541(3) 0.2351(2) 0.74329(11) 0.0199(3) Uani 1 1 d .
C9 C 0.18843(3) 0.4402(2) 0.66451(12) 0.0216(3) Uani 1 1 d .
H7 H 0.2102 0.5361 0.6853 0.026 Uiso 1 1 calc R
C10 C 0.15899(4) 0.4998(2) 0.55550(12) 0.0220(3) Uani 1 1 d .
H8 H 0.1612 0.6362 0.5032 0.026 Uiso 1 1 calc R
C11 C 0.21493(4) -0.0183(2) 0.93023(13) 0.0264(3) Uani 1 1 d .
H9 H 0.1916 -0.0177 0.9738 0.032 Uiso 1 1 calc R
H10 H 0.2372 -0.0241 1.0036 0.032 Uiso 1 1 calc R
H11 H 0.2150 -0.1529 0.8691 0.032 Uiso 1 1 calc R

loop_
_atom_site_aniso_label
_atom_site_aniso_U_11
_atom_site_aniso_U_22
_atom_site_aniso_U_33
_atom_site_aniso_U_23
_atom_site_aniso_U_13
_atom_site_aniso_U_12
O1 0.0381(6) 0.0238(5) 0.0315(5) 0.0096(4) -0.0110(4) -0.0065(4)
O2 0.0224(4) 0.0208(4) 0.0188(4) 0.0009(3) -0.0030(3) -0.0023(3)
O3 0.0217(4) 0.0281(5) 0.0221(4) 0.0036(4) -0.0021(3) -0.0006(3)
C1 0.0206(5) 0.0199(5) 0.0136(5) 0.0022(4) 0.0013(4) 0.0019(4)
C2 0.0215(6) 0.0175(5) 0.0125(5) -0.0002(4) 0.0009(4) 0.0013(4)
C3 0.0213(6) 0.0222(6) 0.0129(5) 0.0011(4) 0.0016(4) 0.0008(4)
C4 0.0261(6) 0.0210(6) 0.0228(5) 0.0019(5) -0.0033(5) -0.0047(5)
C5 0.0210(6) 0.0222(6) 0.0168(5) -0.0012(4) 0.0018(4) -0.0009(4)
C6 0.0212(6) 0.0232(6) 0.0211(5) 0.0003(5) 0.0018(4) -0.0040(4)
C7 0.0238(6) 0.0211(6) 0.0192(5) 0.0028(4) 0.0030(4) -0.0018(5)
C8 0.0204(6) 0.0234(6) 0.0159(5) -0.0022(4) 0.0024(4) 0.0012(4)
C9 0.0213(6) 0.0229(6) 0.0204(5) -0.0028(4) 0.0025(4) -0.0047(4)
C10 0.0269(6) 0.0204(6) 0.0186(5) 0.0010(4) 0.0032(4) -0.0033(5)
C11 0.0275(6) 0.0265(6) 0.0241(6) 0.0034(5) 0.0000(5) 0.0034(5)

loop_
_atom_type_symbol
_atom_type_description
_atom_type_scat_dispersion_real
_atom_type_scat_dispersion_imag
_atom_type_scat_source
C C 0.0033 0.0016 'International Tables Vol C Tables 4.2.6.8 and 6.1.1.4'
H H 0.0000 0.0000 'International Tables Vol C Tables 4.2.6.8 and 6.1.1.4'
O O 0.0106 0.0060 'International Tables Vol C Tables 4.2.6.8 and 6.1.1.4'

loop_
_geom_angle_atom_site_label_1
_geom_angle_atom_site_label_2
_geom_angle_atom_site_label_3
_geom_angle
_geom_angle_site_symmetry_1
_geom_angle_site_symmetry_3
C3 O2 C4 114.51(9) . .
C8 O3 C11 117.17(9) . .
C1 C1 C2 123.07(13) 5 .
C1 C2 C3 109.96(9) . .
C1 C2 C2 112.66(11) . 2
C3 C2 C2 109.07(7) . 2
O1 C3 O2 123.03(11) . .
O1 C3 C2 125.07(10) . .
O2 C3 C2 111.88(9) . .
O2 C4 C5 109.19(9) . .
C6 C5 C10 118.45(11) . .
C6 C5 C4 123.69(11) . .
C10 C5 C4 117.82(10) . .
C5 C6 C7 121.05(11) . .
C8 C7 C6 119.55(11) . .
O3 C8 C7 125.24(11) . .
O3 C8 C9 114.97(10) . .
C7 C8 C9 119.79(11) . .
C10 C9 C8 119.77(11) . .
C9 C10 C5 121.37(11) . .

loop_
_geom_bond_atom_site_label_1
_geom_bond_atom_site_label_2
_geom_bond_distance
_geom_bond_site_symmetry_2
O1 C3 1.2055(15) .
O2 C3 1.3441(14) .
O2 C4 1.4471(14) .
O3 C8 1.3700(14) .
O3 C11 1.4318(15) .
C1 C1 1.323(2) 5
C1 C2 1.5128(14) .
C2 C3 1.5187(16) .
C2 C2 1.582(2) 2
C4 C5 1.5052(16) .
C5 C6 1.3893(17) .
C5 C10 1.3958(16) .
C6 C7 1.3988(16) .
C7 C8 1.3934(17) .
C8 C9 1.3974(16) .
C9 C10 1.3823(16) .
